data_7718585
loop_
_publ_author_name
'Paramanik, Krishnendu'
'Bandopadhyay, Nilaj'
'Sarkar, Gayetri'
'Ghosh, Sourav'
'Panda, Subhra Jyoti'
'Purohit, Chandra Shekhar'
'Ghosh, Prasanta'
'Biswas, Bhaskar'
'Das, Hari Sankar'

_publ_section_title
;
 Phenalenyl-based copper complex catalyzed direct biarylation of furan.
;
_journal_issue 20
_journal_name_full 'Dalton transactions (Cambridge, England : 2003)'
_journal_page_first 8045
_journal_page_last 8049
_journal_paper_doi 10.1039/d5dt00299k
_journal_volume 54
_journal_year 2025
_chemical_formula_moiety 'C23 H14 Br Cl Cu N2 O2, H2 O'
_chemical_formula_sum 'C23 H16 Br Cl Cu N2 O3'
_chemical_formula_weight 547.28
_space_group_crystal_system monoclinic
_space_group_IT_number 14
_space_group_name_Hall '-P 2ybc'
_space_group_name_H-M_alt 'P 1 21/c 1'
_atom_sites_solution_hydrogens mixed
_audit_creation_date 2022-12-07
_audit_creation_method
;
Olex2 1.3
(compiled 2020.11.12 svn.r5f609507 for OlexSys, GUI svn.r6408)
;
_audit_update_record
;
2023-05-03 deposited with the CCDC.	2025-04-30 downloaded from the CCDC.
;
_cell_angle_alpha 90
_cell_angle_beta 109.0475(11)
_cell_angle_gamma 90
_cell_formula_units_Z 4
_cell_length_a 9.39210(9)
_cell_length_b 16.48858(14)
_cell_length_c 13.74501(13)
_cell_measurement_reflns_used 26508
_cell_measurement_temperature 100.01(10)
_cell_measurement_theta_max 77.6320
_cell_measurement_theta_min 3.4640
_cell_volume 2012.04(3)
_computing_cell_refinement 'CrysAlisPro 1.171.42.52a (Rigaku OD, 2022)'
_computing_data_collection 'CrysAlisPro 1.171.42.52a (Rigaku OD, 2022)'
_computing_data_reduction 'CrysAlisPro 1.171.42.52a (Rigaku OD, 2022)'
_computing_molecular_graphics 'Olex2 1.3 (Dolomanov et al., 2009)'
_computing_publication_material 'Olex2 1.3 (Dolomanov et al., 2009)'
_computing_structure_refinement 'SHELXL 2019/2 (Sheldrick, 2015)'
_diffrn_ambient_environment N~2~
_diffrn_ambient_temperature 100.01(10)
_diffrn_detector 'Hybrid Pixel Array Detector'
_diffrn_detector_area_resol_mean 5.8140
_diffrn_detector_type 'Pilatus 200K'
_diffrn_measured_fraction_theta_full 0.9997
_diffrn_measured_fraction_theta_max 0.9897
_diffrn_measurement_details
;
List of Runs (angles in degrees, time in seconds):

  # Type    Start    End  Width  t~exp~   \w     \q     \k     \f   Frames
#--------------------------------------------------------------------------
  1  \w   -105.00 -35.00   0.50    0.12    --  -38.50 -36.00 -31.00  140
  2  \w    -42.00  28.00   0.50    0.12    --  -38.50  36.00 124.00  140
  3  \w     46.00 116.00   0.50    0.12    --   49.31  36.00 124.00  140
  4  \w    -17.00  53.00   0.50    0.12    --   49.31 -36.00 -31.00  140
  5  \w    104.00 174.00   0.50    0.12    --  107.46  36.00 124.00  140
  6  \w     41.00 111.00   0.50    0.12    --  107.46 -36.00 -31.00  140
  7  \w    -86.00  -6.00   0.50    0.12    --  -38.50 125.00 150.00  160
  8  \w   -101.00 -25.00   0.50    0.12    --  -38.50 -62.00 -49.42  152
  9  \w   -108.00 -33.00   0.50    0.12    --  -38.50 -19.00   0.00  150
 10  \w   -105.00 -35.00   0.50    0.12    --  -38.50 -37.00  60.00  140
 11  \w     28.00 100.00   0.50    0.12    --   49.31-125.00-150.00  144
 12  \w     43.00 113.00   0.50    0.12    --  107.46-125.00-120.00  140
 13  \w    103.00 172.00   0.50    0.12    --  107.46  77.00  60.00  138
 14  \w     43.00 113.00   0.50    0.12    --  107.46-125.00   0.00  140
 15  \w     39.00 107.00   0.50    0.12    --  107.46 -94.00  60.00  136
 16  \w     89.00 171.00   0.50    0.12    --  107.46  71.00  75.31  164
 17  \w     45.00 121.00   0.50    0.12    --  107.46 -61.00 -90.00  152
 18  \w     39.00 111.00   0.50    0.12    --  107.46 -30.00-180.00  144
 19  \w     43.00 112.00   0.50    0.12    --  107.46 -45.00 120.00  138
 20  \w     39.00 107.00   0.50    0.12    --  107.46 -94.00 -30.00  136
 21  \w    103.00 172.00   0.50    0.12    --  107.46  45.00   0.00  138
 22  \w    102.00 171.00   0.50    0.12    --  107.46  48.00-153.25  138
 23  \w     43.00 131.00   0.50    0.12    --  107.46 -77.00  60.00  176
 24  \w    104.00 176.00   0.50    0.12    --  107.46  30.00 150.00  144
 25  \w     43.00 112.00   0.50    0.12    --  107.46 -45.00 -90.00  138
 26  \w     43.00 113.00   0.50    0.12    --  107.46-125.00-180.00  140
 27  \w     95.00 170.00   0.50    0.12    --  107.46  61.00-180.00  150
 28  \w    103.00 172.00   0.50    0.12    --  107.46  45.00 150.00  138
 29  \w     45.00 121.00   0.50    0.12    --  107.46 -61.00   0.00  152
 30  \w     39.00 107.00   0.50    0.12    --  107.46 -94.00-150.00  136
 31  \w     43.00 113.00   0.50    0.12    --  107.46-125.00 -60.00  140
 32  \w     45.00 121.00   0.50    0.12    --  107.46 -61.00  60.00  152
 33  \w     47.00 107.00   0.50    0.12    --  107.46-103.00  14.39  120
 34  \w     82.00 108.00   0.50    0.12    --  107.46-103.00 140.35   52
 35  \w    113.00 156.00   0.50    0.12    --  107.46 125.00   0.00   86
;
_diffrn_measurement_device 'four-circle diffractometer'
_diffrn_measurement_device_type 'SuperNova, Dual, Cu at home/near, Pilatus 200K'
_diffrn_measurement_method '\w scans'
_diffrn_orient_matrix_type 'CrysAlisPro convention (1999,Acta A55,543-557)'
_diffrn_orient_matrix_UB_11 0.1400326000
_diffrn_orient_matrix_UB_12 0.0549806000
_diffrn_orient_matrix_UB_13 0.0368392000
_diffrn_orient_matrix_UB_21 0.0999035000
_diffrn_orient_matrix_UB_22 -0.0749816000
_diffrn_orient_matrix_UB_23 0.0398402000
_diffrn_orient_matrix_UB_31 0.0228893000
_diffrn_orient_matrix_UB_32 -0.0091528000
_diffrn_orient_matrix_UB_33 -0.1054518000
_diffrn_radiation_monochromator mirror
_diffrn_radiation_probe x-ray
_diffrn_radiation_type 'Cu K\a'
_diffrn_radiation_wavelength 1.54184
_diffrn_reflns_av_R_equivalents 0.0801
_diffrn_reflns_av_unetI/netI 0.0364
_diffrn_reflns_Laue_measured_fraction_full 0.999
_diffrn_reflns_Laue_measured_fraction_max 0.990
_diffrn_reflns_limit_h_max 11
_diffrn_reflns_limit_h_min -11
_diffrn_reflns_limit_k_max 20
_diffrn_reflns_limit_k_min -20
_diffrn_reflns_limit_l_max 11
_diffrn_reflns_limit_l_min -17
_diffrn_reflns_number 31687
_diffrn_reflns_point_group_measured_fraction_full 0.999
_diffrn_reflns_point_group_measured_fraction_max 0.990
_diffrn_reflns_theta_full 67.684
_diffrn_reflns_theta_max 78.037
_diffrn_reflns_theta_min 4.332
_diffrn_source 'micro-focus sealed X-ray tube'
_diffrn_source_type 'SuperNova (Cu) X-ray Source'
_exptl_absorpt_coefficient_mu 5.337
_exptl_absorpt_correction_T_max 1.00000
_exptl_absorpt_correction_T_min 0.59819
_exptl_absorpt_correction_type multi-scan
_exptl_absorpt_process_details
;
CrysAlisPro 1.171.42.52a (Rigaku Oxford Diffraction, 2022)
Empirical absorption correction using spherical harmonics,
implemented in SCALE3 ABSPACK scaling algorithm.
;
_exptl_crystal_colour 'clear greenish yellow'
_exptl_crystal_colour_lustre clear
_exptl_crystal_colour_modifier greenish
_exptl_crystal_colour_primary yellow
_exptl_crystal_density_diffrn 1.807
_exptl_crystal_description block
_exptl_crystal_F_000 1092
_exptl_crystal_preparation 'As per the reaction scheme'
_exptl_crystal_recrystallization_method 'slow evaporation'
_exptl_crystal_size_max 0.32
_exptl_crystal_size_mid 0.29
_exptl_crystal_size_min 0.26
_refine_diff_density_max 0.840
_refine_diff_density_min -0.956
_refine_diff_density_rms 0.137
_refine_ls_extinction_method none
_refine_ls_goodness_of_fit_ref 1.099
_refine_ls_hydrogen_treatment constr
_refine_ls_matrix_type full
_refine_ls_number_parameters 283
_refine_ls_number_reflns 4254
_refine_ls_number_restraints 0
_refine_ls_restrained_S_all 1.099
_refine_ls_R_factor_all 0.0398
_refine_ls_R_factor_gt 0.0394
_refine_ls_shift/su_max 0.001
_refine_ls_shift/su_mean 0.000
_refine_ls_structure_factor_coef Fsqd
_refine_ls_weighting_details 'w=1/[\s^2^(Fo^2^)+(0.0537P)^2^+3.6364P] where P=(Fo^2^+2Fc^2^)/3'
_refine_ls_weighting_scheme calc
_refine_ls_wR_factor_gt 0.1008
_refine_ls_wR_factor_ref 0.1013
_reflns_Friedel_coverage 0.000
_reflns_number_gt 4192
_reflns_number_total 4254
_reflns_threshold_expression 'I > 2\s(I)'
_cod_data_source_file d5dt00299k2.cif
_cod_data_source_block sjp-kcu-5_auto
_cod_depositor_comments 'Adding full bibliography for 7718585--7718588.cif.'
_cod_original_cell_volume 2012.04(4)
_cod_database_code 7718585
_shelx_shelxl_version_number 2019/2
_chemical_oxdiff_formula ' C H N O Cu Cl'
_chemical_oxdiff_usercomment 'YELLOWISH GREEN BLOCK'
_shelx_space_group_comment
;
The symmetry employed for this shelxl refinement is uniquely defined
by the following loop, which should always be used as a source of
symmetry information in preference to the above space-group names.
They are only intended as comments.
;
_shelx_estimated_absorpt_t_max 0.337
_shelx_estimated_absorpt_t_min 0.280
_diffrn_oxdiff_digest_frames
;
01f37912e9f12574fe28b6f5b3fb9370b3000500e22
;
_reflns_odcompleteness_completeness 99.97
_reflns_odcompleteness_iscentric 1
_reflns_odcompleteness_theta 68.13
_olex2_refinement_description
;
1. Fixed Uiso
 At 1.2 times of:
  All C(H) groups
 At 1.5 times of:
  All O(H,H) groups
2.a Free rotating group:
 O3(H3A,H3B)
2.b Aromatic/amide H refined with riding coordinates:
 C10(H10), C18(H18), C7(H7), C19(H19), C23(H23), C1(H1), C4(H4), C3(H3),
 C9(H9), C21(H21), C2(H2), C13(H13), C8(H8), C12(H12)
;
_olex2_exptl_crystal_mounting_method 'Mounted on the loop'
_olex2_submission_special_instructions 'No special instructions were received'
_oxdiff_exptl_absorpt_empirical_details
;
Empirical correction (ABSPACK) includes:
- Absorption correction using spherical harmonics
- Frame scaling
;
_oxdiff_exptl_absorpt_empirical_full_max 6.158
_oxdiff_exptl_absorpt_empirical_full_min 0.455

loop_
_space_group_symop_operation_xyz
'x, y, z'
'-x, y+1/2, -z+1/2'
'-x, -y, -z'
'x, -y-1/2, z-1/2'

loop_
_atom_site_label
_atom_site_type_symbol
_atom_site_fract_x
_atom_site_fract_y
_atom_site_fract_z
_atom_site_U_iso_or_equiv
_atom_site_adp_type
_atom_site_occupancy
_atom_site_site_symmetry_order
_atom_site_calc_flag
_atom_site_refinement_flags_posn
_atom_site_refinement_flags_adp
_atom_site_refinement_flags_occupancy
_atom_site_disorder_assembly
_atom_site_disorder_group
Br1 Br -0.10190(3) 0.17902(2) 0.31196(2) 0.01986(11) Uani 1 1 d . . . . .
Cu1 Cu 0.53381(4) 0.59135(2) 0.68414(3) 0.00959(11) Uani 1 1 d . . . . .
Cl1 Cl 0.40064(7) 0.59051(3) 0.82392(4) 0.01240(14) Uani 1 1 d . . . . .
O1 O 0.5631(2) 0.47779(11) 0.66590(14) 0.0126(3) Uani 1 1 d . . . . .
O2 O 0.3507(2) 0.59416(10) 0.56732(14) 0.0128(4) Uani 1 1 d . . . . .
N2 N 0.5591(2) 0.71234(13) 0.68566(16) 0.0111(4) Uani 1 1 d . . . . .
N1 N 0.7463(2) 0.59973(13) 0.78027(17) 0.0116(4) Uani 1 1 d . . . . .
C10 C 0.4545(3) 0.76521(15) 0.6332(2) 0.0143(5) Uani 1 1 d . . . . .
H10 H 0.358708 0.745539 0.591996 0.017 Uiso 1 1 calc R U . . .
C18 C 0.0415(3) 0.48984(16) 0.38921(19) 0.0138(5) Uani 1 1 d . . . . .
H18 H -0.052080 0.503326 0.338990 0.017 Uiso 1 1 calc R U . . .
C7 C 0.7304(3) 0.82161(15) 0.7509(2) 0.0152(5) Uani 1 1 d . . . . .
H7 H 0.827177 0.839947 0.792202 0.018 Uiso 1 1 calc R U . . .
C22 C 0.0284(3) 0.26418(16) 0.38132(19) 0.0135(5) Uani 1 1 d . . . . .
C19 C 0.1351(3) 0.54997(15) 0.43979(19) 0.0132(5) Uani 1 1 d . . . . .
H19 H 0.106943 0.604784 0.422447 0.016 Uiso 1 1 calc R U . . .
C23 C -0.0182(3) 0.34396(16) 0.36087(19) 0.0132(5) Uani 1 1 d . . . . .
H23 H -0.115334 0.356405 0.314415 0.016 Uiso 1 1 calc R U . . .
C17 C 0.0818(3) 0.40602(15) 0.41048(19) 0.0112(5) Uani 1 1 d . . . . .
C1 C 0.8346(3) 0.53684(16) 0.8228(2) 0.0142(5) Uani 1 1 d . . . . .
H1 H 0.793443 0.483704 0.811027 0.017 Uiso 1 1 calc R U . . .
C5 C 0.8026(3) 0.67551(15) 0.79748(19) 0.0113(5) Uani 1 1 d . . . . .
C11 C 0.4692(3) 0.42799(15) 0.60680(18) 0.0095(4) Uani 1 1 d . . . . .
C4 C 0.9506(3) 0.68995(16) 0.8595(2) 0.0161(5) Uani 1 1 d . . . . .
H4 H 0.987984 0.743798 0.872489 0.019 Uiso 1 1 calc R U . . .
C16 C 0.3244(3) 0.45009(14) 0.53723(18) 0.0097(4) Uani 1 1 d . . . . .
C15 C 0.2252(3) 0.38723(15) 0.48150(18) 0.0093(4) Uani 1 1 d . . . . .
C14 C 0.2698(3) 0.30446(15) 0.49724(18) 0.0099(4) Uani 1 1 d . . . . .
C3 C 1.0424(3) 0.62438(18) 0.9020(2) 0.0175(5) Uani 1 1 d . . . . .
H3 H 1.144315 0.632715 0.943282 0.021 Uiso 1 1 calc R U . . .
C6 C 0.6959(3) 0.73953(15) 0.74412(18) 0.0111(5) Uani 1 1 d . . . . .
C9 C 0.4818(3) 0.84854(16) 0.6371(2) 0.0172(5) Uani 1 1 d . . . . .
H9 H 0.405606 0.885169 0.599497 0.021 Uiso 1 1 calc R U . . .
C21 C 0.1697(3) 0.24290(15) 0.44716(19) 0.0121(5) Uani 1 1 d . . . . .
H21 H 0.198354 0.187520 0.458165 0.015 Uiso 1 1 calc R U . . .
C2 C 0.9836(3) 0.54619(17) 0.8834(2) 0.0169(5) Uani 1 1 d . . . . .
H2 H 1.044364 0.500373 0.911652 0.020 Uiso 1 1 calc R U . . .
C13 C 0.4189(3) 0.28496(14) 0.56262(18) 0.0106(4) Uani 1 1 d . . . . .
H13 H 0.450987 0.230003 0.570836 0.013 Uiso 1 1 calc R U . . .
C8 C 0.6211(3) 0.87674(16) 0.6963(2) 0.0176(5) Uani 1 1 d . . . . .
H8 H 0.642387 0.933192 0.699818 0.021 Uiso 1 1 calc R U . . .
C12 C 0.5146(3) 0.34427(15) 0.61286(19) 0.0111(5) Uani 1 1 d . . . . .
H12 H 0.614510 0.330183 0.653237 0.013 Uiso 1 1 calc R U . . .
C20 C 0.2766(3) 0.53302(15) 0.51934(18) 0.0102(4) Uani 1 1 d . . . . .
O3 O 1.3074(2) 0.47758(14) 0.99721(16) 0.0238(4) Uani 1 1 d G . . . .
H3A H 1.389527 0.460879 1.043718 0.036 Uiso 1 1 d G U . . .
H3B H 1.330096 0.501470 0.947768 0.036 Uiso 1 1 d G U . . .

loop_
_atom_site_aniso_label
_atom_site_aniso_U_11
_atom_site_aniso_U_22
_atom_site_aniso_U_33
_atom_site_aniso_U_23
_atom_site_aniso_U_13
_atom_site_aniso_U_12
Br1 0.01975(17) 0.01639(17) 0.02013(17) -0.00418(10) 0.00198(12) -0.00656(10)
Cu1 0.0146(2) 0.00508(19) 0.0081(2) 0.00059(12) 0.00245(15) -0.00024(12)
Cl1 0.0180(3) 0.0089(3) 0.0111(3) 0.00139(19) 0.0059(2) -0.00036(19)
O1 0.0161(8) 0.0088(8) 0.0110(8) -0.0004(6) 0.0018(7) -0.0011(7)
O2 0.0190(9) 0.0071(8) 0.0111(9) 0.0002(6) 0.0030(7) -0.0001(6)
N2 0.0191(10) 0.0083(10) 0.0082(10) 0.0002(7) 0.0073(8) 0.0012(8)
N1 0.0159(10) 0.0093(10) 0.0106(10) 0.0002(7) 0.0056(8) -0.0003(8)
C10 0.0233(13) 0.0098(12) 0.0106(12) 0.0031(9) 0.0067(10) 0.0037(10)
C18 0.0150(11) 0.0157(12) 0.0092(11) 0.0022(9) 0.0020(9) 0.0046(9)
C7 0.0242(13) 0.0103(12) 0.0151(13) -0.0020(9) 0.0120(11) -0.0016(9)
C22 0.0161(12) 0.0152(12) 0.0099(11) -0.0026(9) 0.0052(9) -0.0043(9)
C19 0.0191(12) 0.0105(11) 0.0099(11) 0.0030(9) 0.0047(10) 0.0030(9)
C23 0.0147(11) 0.0178(12) 0.0073(11) -0.0018(9) 0.0040(9) -0.0010(10)
C17 0.0166(12) 0.0119(12) 0.0048(11) -0.0004(8) 0.0032(9) 0.0013(9)
C1 0.0183(12) 0.0105(11) 0.0135(12) 0.0030(9) 0.0045(10) 0.0023(9)
C5 0.0178(12) 0.0108(11) 0.0079(11) -0.0014(8) 0.0078(10) -0.0010(9)
C11 0.0155(11) 0.0088(11) 0.0063(10) 0.0011(8) 0.0064(9) -0.0010(9)
C4 0.0217(13) 0.0143(12) 0.0132(12) -0.0034(10) 0.0069(10) -0.0033(10)
C16 0.0157(11) 0.0081(11) 0.0058(10) 0.0000(8) 0.0044(9) -0.0008(9)
C15 0.0148(11) 0.0088(11) 0.0054(10) -0.0003(8) 0.0049(9) -0.0010(9)
C14 0.0168(12) 0.0079(11) 0.0066(11) -0.0002(8) 0.0060(9) -0.0002(9)
C3 0.0178(12) 0.0210(14) 0.0115(12) -0.0016(10) 0.0019(10) -0.0003(10)
C6 0.0190(12) 0.0096(11) 0.0074(11) -0.0008(8) 0.0077(9) -0.0018(9)
C9 0.0292(14) 0.0101(12) 0.0146(12) 0.0032(9) 0.0102(11) 0.0058(10)
C21 0.0187(12) 0.0099(11) 0.0091(11) -0.0001(9) 0.0064(9) -0.0006(9)
C2 0.0194(13) 0.0171(13) 0.0128(12) 0.0008(10) 0.0035(10) 0.0028(10)
C13 0.0192(12) 0.0064(11) 0.0075(11) 0.0001(8) 0.0063(9) 0.0015(9)
C8 0.0349(15) 0.0076(12) 0.0160(13) -0.0008(9) 0.0161(12) -0.0002(10)
C12 0.0137(11) 0.0110(11) 0.0079(11) 0.0009(9) 0.0028(9) 0.0019(9)
C20 0.0151(11) 0.0104(11) 0.0063(11) 0.0010(8) 0.0052(9) 0.0008(9)
O3 0.0191(9) 0.0361(12) 0.0162(10) 0.0063(9) 0.0059(8) 0.0033(9)

loop_
_atom_type_symbol
_atom_type_description
_atom_type_scat_dispersion_real
_atom_type_scat_dispersion_imag
_atom_type_scat_source
C C 0.0181 0.0091 'International Tables Vol C Tables 4.2.6.8 and 6.1.1.4'
H H 0.0000 0.0000 'International Tables Vol C Tables 4.2.6.8 and 6.1.1.4'
Br Br -0.6763 1.2805 'International Tables Vol C Tables 4.2.6.8 and 6.1.1.4'
Cl Cl 0.3639 0.7018 'International Tables Vol C Tables 4.2.6.8 and 6.1.1.4'
Cu Cu -1.9646 0.5888 'International Tables Vol C Tables 4.2.6.8 and 6.1.1.4'
N N 0.0311 0.0180 'International Tables Vol C Tables 4.2.6.8 and 6.1.1.4'
O O 0.0492 0.0322 'International Tables Vol C Tables 4.2.6.8 and 6.1.1.4'

loop_
_geom_angle_atom_site_label_1
_geom_angle_atom_site_label_2
_geom_angle_atom_site_label_3
_geom_angle
_geom_angle_site_symmetry_1
_geom_angle_site_symmetry_3
_geom_angle_publ_flag
O1 Cu1 Cl1 102.37(6) . . ?
O1 Cu1 O2 92.38(7) . . ?
O1 Cu1 N2 161.46(8) . . ?
O1 Cu1 N1 89.94(8) . . ?
O2 Cu1 Cl1 95.82(6) . . ?
O2 Cu1 N2 93.15(8) . . ?
O2 Cu1 N1 165.80(8) . . ?
N2 Cu1 Cl1 94.65(6) . . ?
N1 Cu1 Cl1 97.36(6) . . ?
N1 Cu1 N2 80.55(9) . . ?
C11 O1 Cu1 127.49(17) . . ?
C20 O2 Cu1 126.60(16) . . ?
C10 N2 Cu1 125.39(18) . . ?
C10 N2 C6 119.6(2) . . ?
C6 N2 Cu1 114.99(17) . . ?
C1 N1 Cu1 125.18(18) . . ?
C1 N1 C5 119.4(2) . . ?
C5 N1 Cu1 115.37(17) . . ?
N2 C10 H10 119.1 . . ?
N2 C10 C9 121.9(3) . . ?
C9 C10 H10 119.1 . . ?
C19 C18 H18 119.5 . . ?
C19 C18 C17 121.0(2) . . ?
C17 C18 H18 119.5 . . ?
C6 C7 H7 120.5 . . ?
C6 C7 C8 119.0(3) . . ?
C8 C7 H7 120.5 . . ?
C23 C22 Br1 119.37(19) . . ?
C23 C22 C21 123.0(2) . . ?
C21 C22 Br1 117.6(2) . . ?
C18 C19 H19 119.1 . . ?
C18 C19 C20 121.9(2) . . ?
C20 C19 H19 119.1 . . ?
C22 C23 H23 120.8 . . ?
C22 C23 C17 118.4(2) . . ?
C17 C23 H23 120.8 . . ?
C23 C17 C18 120.8(2) . . ?
C23 C17 C15 120.6(2) . . ?
C15 C17 C18 118.6(2) . . ?
N1 C1 H1 118.7 . . ?
N1 C1 C2 122.5(2) . . ?
C2 C1 H1 118.7 . . ?
N1 C5 C4 121.5(2) . . ?
N1 C5 C6 114.3(2) . . ?
C4 C5 C6 124.2(2) . . ?
O1 C11 C16 124.6(2) . . ?
O1 C11 C12 116.6(2) . . ?
C16 C11 C12 118.8(2) . . ?
C5 C4 H4 120.6 . . ?
C3 C4 C5 118.9(2) . . ?
C3 C4 H4 120.6 . . ?
C11 C16 C15 118.8(2) . . ?
C11 C16 C20 122.2(2) . . ?
C20 C16 C15 119.0(2) . . ?
C17 C15 C16 121.0(2) . . ?
C17 C15 C14 118.8(2) . . ?
C14 C15 C16 120.2(2) . . ?
C15 C14 C13 119.3(2) . . ?
C21 C14 C15 120.2(2) . . ?
C21 C14 C13 120.5(2) . . ?
C4 C3 H3 120.4 . . ?
C4 C3 C2 119.3(3) . . ?
C2 C3 H3 120.4 . . ?
N2 C6 C7 121.3(2) . . ?
N2 C6 C5 114.7(2) . . ?
C7 C6 C5 123.9(2) . . ?
C10 C9 H9 120.6 . . ?
C8 C9 C10 118.9(3) . . ?
C8 C9 H9 120.6 . . ?
C22 C21 C14 118.9(2) . . ?
C22 C21 H21 120.5 . . ?
C14 C21 H21 120.5 . . ?
C1 C2 C3 118.4(3) . . ?
C1 C2 H2 120.8 . . ?
C3 C2 H2 120.8 . . ?
C14 C13 H13 119.7 . . ?
C12 C13 C14 120.5(2) . . ?
C12 C13 H13 119.7 . . ?
C7 C8 H8 120.4 . . ?
C9 C8 C7 119.3(3) . . ?
C9 C8 H8 120.4 . . ?
C11 C12 H12 119.1 . . ?
C13 C12 C11 121.9(2) . . ?
C13 C12 H12 119.1 . . ?
O2 C20 C19 116.6(2) . . ?
O2 C20 C16 125.2(2) . . ?
C16 C20 C19 118.2(2) . . ?
H3A O3 H3B 109.5 . . ?

loop_
_geom_bond_atom_site_label_1
_geom_bond_atom_site_label_2
_geom_bond_distance
_geom_bond_site_symmetry_2
_geom_bond_publ_flag
Br1 C22 1.902(3) . ?
Cu1 Cl1 2.6124(7) . ?
Cu1 O1 1.9209(18) . ?
Cu1 O2 1.9327(19) . ?
Cu1 N2 2.008(2) . ?
Cu1 N1 2.007(2) . ?
O1 C11 1.282(3) . ?
O2 C20 1.279(3) . ?
N2 C10 1.335(3) . ?
N2 C6 1.350(3) . ?
N1 C1 1.337(3) . ?
N1 C5 1.347(3) . ?
C10 H10 0.9500 . ?
C10 C9 1.395(4) . ?
C18 H18 0.9500 . ?
C18 C19 1.357(4) . ?
C18 C17 1.438(3) . ?
C7 H7 0.9500 . ?
C7 C6 1.388(3) . ?
C7 C8 1.394(4) . ?
C22 C23 1.386(4) . ?
C22 C21 1.386(4) . ?
C19 H19 0.9500 . ?
C19 C20 1.446(4) . ?
C23 H23 0.9500 . ?
C23 C17 1.405(3) . ?
C17 C15 1.416(3) . ?
C1 H1 0.9500 . ?
C1 C2 1.384(4) . ?
C5 C4 1.393(4) . ?
C5 C6 1.476(3) . ?
C11 C16 1.431(3) . ?
C11 C12 1.439(3) . ?
C4 H4 0.9500 . ?
C4 C3 1.387(4) . ?
C16 C15 1.437(3) . ?
C16 C20 1.435(3) . ?
C15 C14 1.423(3) . ?
C14 C21 1.402(3) . ?
C14 C13 1.432(3) . ?
C3 H3 0.9500 . ?
C3 C2 1.393(4) . ?
C9 H9 0.9500 . ?
C9 C8 1.376(4) . ?
C21 H21 0.9500 . ?
C2 H2 0.9500 . ?
C13 H13 0.9500 . ?
C13 C12 1.355(3) . ?
C8 H8 0.9500 . ?
C12 H12 0.9500 . ?
O3 H3A 0.8701 . ?
O3 H3B 0.8698 . ?

loop_
_geom_torsion_atom_site_label_1
_geom_torsion_atom_site_label_2
_geom_torsion_atom_site_label_3
_geom_torsion_atom_site_label_4
_geom_torsion
_geom_torsion_site_symmetry_1
_geom_torsion_site_symmetry_2
_geom_torsion_site_symmetry_3
_geom_torsion_site_symmetry_4
_geom_torsion_publ_flag
Br1 C22 C23 C17 -177.98(18) . . . . ?
Br1 C22 C21 C14 178.28(18) . . . . ?
Cu1 O1 C11 C16 4.0(3) . . . . ?
Cu1 O1 C11 C12 -175.48(16) . . . . ?
Cu1 O2 C20 C19 174.58(16) . . . . ?
Cu1 O2 C20 C16 -6.6(3) . . . . ?
Cu1 N2 C10 C9 -178.94(18) . . . . ?
Cu1 N2 C6 C7 178.78(18) . . . . ?
Cu1 N2 C6 C5 -0.5(3) . . . . ?
Cu1 N1 C1 C2 175.7(2) . . . . ?
Cu1 N1 C5 C4 -177.55(19) . . . . ?
Cu1 N1 C5 C6 1.4(3) . . . . ?
O1 C11 C16 C15 -175.0(2) . . . . ?
O1 C11 C16 C20 6.7(4) . . . . ?
O1 C11 C12 C13 172.7(2) . . . . ?
N2 C10 C9 C8 0.4(4) . . . . ?
N1 C1 C2 C3 1.2(4) . . . . ?
N1 C5 C4 C3 1.7(4) . . . . ?
N1 C5 C6 N2 -0.6(3) . . . . ?
N1 C5 C6 C7 -179.9(2) . . . . ?
C10 N2 C6 C7 0.0(3) . . . . ?
C10 N2 C6 C5 -179.3(2) . . . . ?
C10 C9 C8 C7 -0.3(4) . . . . ?
C18 C19 C20 O2 -174.9(2) . . . . ?
C18 C19 C20 C16 6.2(4) . . . . ?
C18 C17 C15 C16 4.6(3) . . . . ?
C18 C17 C15 C14 -175.5(2) . . . . ?
C22 C23 C17 C18 177.7(2) . . . . ?
C22 C23 C17 C15 -1.5(4) . . . . ?
C19 C18 C17 C23 177.4(2) . . . . ?
C19 C18 C17 C15 -3.4(4) . . . . ?
C23 C22 C21 C14 1.3(4) . . . . ?
C23 C17 C15 C16 -176.2(2) . . . . ?
C23 C17 C15 C14 3.7(4) . . . . ?
C17 C18 C19 C20 -2.1(4) . . . . ?
C17 C15 C14 C21 -3.4(3) . . . . ?
C17 C15 C14 C13 175.1(2) . . . . ?
C1 N1 C5 C4 -0.6(4) . . . . ?
C1 N1 C5 C6 178.4(2) . . . . ?
C5 N1 C1 C2 -0.9(4) . . . . ?
C5 C4 C3 C2 -1.4(4) . . . . ?
C11 C16 C15 C17 -178.9(2) . . . . ?
C11 C16 C15 C14 1.3(3) . . . . ?
C11 C16 C20 O2 -5.3(4) . . . . ?
C11 C16 C20 C19 173.6(2) . . . . ?
C4 C5 C6 N2 178.3(2) . . . . ?
C4 C5 C6 C7 -0.9(4) . . . . ?
C4 C3 C2 C1 0.0(4) . . . . ?
C16 C11 C12 C13 -6.7(3) . . . . ?
C16 C15 C14 C21 176.5(2) . . . . ?
C16 C15 C14 C13 -5.0(3) . . . . ?
C15 C16 C20 O2 176.4(2) . . . . ?
C15 C16 C20 C19 -4.8(3) . . . . ?
C15 C14 C21 C22 1.0(3) . . . . ?
C15 C14 C13 C12 3.0(3) . . . . ?
C14 C13 C12 C11 3.0(4) . . . . ?
C6 N2 C10 C9 -0.3(4) . . . . ?
C6 C7 C8 C9 0.0(4) . . . . ?
C6 C5 C4 C3 -177.1(2) . . . . ?
C21 C22 C23 C17 -1.1(4) . . . . ?
C21 C14 C13 C12 -178.5(2) . . . . ?
C13 C14 C21 C22 -177.5(2) . . . . ?
C8 C7 C6 N2 0.1(4) . . . . ?
C8 C7 C6 C5 179.4(2) . . . . ?
C12 C11 C16 C15 4.5(3) . . . . ?
C12 C11 C16 C20 -173.9(2) . . . . ?
C20 C16 C15 C17 -0.5(3) . . . . ?
C20 C16 C15 C14 179.6(2) . . . . ?
